data_4512950
loop_
_publ_author_name
'Damijonaitis, Arunas'
'Broichhagen, Johannes'
'Urushima, Tatsuya'
'H\"ull, Katharina'
'Nagpal, Jatin'
'Laprell, Laura'
'Sch\"onberger, Matthias'
'Woodmansee, David H.'
'Rafiq, Amir'
'Sumser, Martin P.'
'Kummer, Wolfgang'
'Gottschalk, Alexander'
'Trauner, Dirk'

_publ_section_title
;
 AzoCholine Enables Optical Control of Alpha 7 Nicotinic Acetylcholine
 Receptors in Neural Networks.
;
_journal_issue 5
_journal_name_full 'ACS chemical neuroscience'
_journal_page_first 701
_journal_page_last 707
_journal_paper_doi 10.1021/acschemneuro.5b00030
_journal_volume 6
_journal_year 2015
_chemical_formula_moiety 'C17 H22 N3 O, I'
_chemical_formula_sum 'C17 H22 I N3 O'
_chemical_formula_weight 411.281
_space_group_IT_number 4
_symmetry_cell_setting monoclinic
_symmetry_Int_Tables_number 4
_symmetry_space_group_name_Hall 'P 2yb'
_symmetry_space_group_name_H-M 'P 1 21 1'
_atom_sites_solution_hydrogens geom
_atom_sites_solution_primary direct
_atom_sites_solution_secondary difmap
_audit_block_code C17H22N3O_I_sq027_trauner
_audit_creation_method 'form98_non/compatible with shelxl97-2'
_audit_update_record 11-Feb-14
_cell_angle_alpha 90.00
_cell_angle_beta 93.6786(18)
_cell_angle_gamma 90.00
_cell_formula_units_Z 2
_cell_length_a 5.9981(4)
_cell_length_b 7.7485(5)
_cell_length_c 19.4519(13)
_cell_measurement_reflns_used 6606
_cell_measurement_temperature 293(2)
_cell_measurement_theta_max 22.4307
_cell_measurement_theta_min 2.8305
_cell_volume 902.19(10)
_computing_cell_refinement 'APEX2 v2012.4-3 (Bruker AXS)'
_computing_data_collection 'Bruker Instrument Service v3.0.21'
_computing_data_reduction 'SAINT V8.18C (Bruker AXS Inc., 2011)'
_computing_structure_refinement
;
Sheldrick, G. M. (2008).
<i>Acta Cryst.</i> A<b>64</b>, 112--122.
;
_computing_structure_solution
;
A. Altomare, M. C. Burla, M. Camalli, G. L. Cascarano, C. Giacovazzo, A.
Guagliardi, A. G. G. Moliterni, G. Polidori, R. Spagna: SIR97: a new tool for
crystal structure determination and refinement; J. Appl. Crystallogr. 1999,
32, 115-119.
;
_diffrn_ambient_temperature 293(2)
_diffrn_detector_area_resol_mean 10.4167
_diffrn_measured_fraction_theta_full 0.998
_diffrn_measured_fraction_theta_max 0.998
_diffrn_measurement_device 'fixed-chi three-circle diffractometer'
_diffrn_measurement_device_type 'Bruker D8Quest'
_diffrn_measurement_method 'mix of phi and omega scans'
_diffrn_radiation_collimation 'focusing mirrors'
_diffrn_radiation_monochromator 'focusing mirrors'
_diffrn_radiation_type 'Mo K\a'
_diffrn_radiation_wavelength 0.71073
_diffrn_reflns_av_R_equivalents 0.0424
_diffrn_reflns_av_sigmaI/netI 0.0375
_diffrn_reflns_limit_h_max 7
_diffrn_reflns_limit_h_min -7
_diffrn_reflns_limit_k_max 9
_diffrn_reflns_limit_k_min -9
_diffrn_reflns_limit_l_max 23
_diffrn_reflns_limit_l_min -23
_diffrn_reflns_number 16166
_diffrn_reflns_theta_full 25.36
_diffrn_reflns_theta_max 25.38
_diffrn_reflns_theta_min 2.83
_diffrn_source_current 1
_diffrn_source_power 50
_diffrn_source_type 'Bruker I\mS'
_diffrn_source_voltage 50
_exptl_absorpt_coefficient_mu 1.780
_exptl_absorpt_correction_T_max 0.7452
_exptl_absorpt_correction_T_min 0.6595
_exptl_absorpt_correction_type multi-scan
_exptl_absorpt_process_details 'SADABS V2012/1 (Bruker AXS Inc.)'
_exptl_crystal_colour yellow
_exptl_crystal_density_diffrn 1.51400(17)
_exptl_crystal_density_method 'not measured'
_exptl_crystal_description platelet
_exptl_crystal_F_000 412
_exptl_crystal_size_max 0.120
_exptl_crystal_size_mid 0.110
_exptl_crystal_size_min 0.020
_refine_diff_density_max 0.748
_refine_diff_density_min -0.370
_refine_diff_density_rms 0.092
_refine_ls_abs_structure_details 'Flack H D (1983), Acta Cryst. A39, 876-881'
_refine_ls_abs_structure_Flack 0.00(17)
_refine_ls_extinction_method none
_refine_ls_goodness_of_fit_ref 1.087
_refine_ls_hydrogen_treatment constr
_refine_ls_matrix_type full
_refine_ls_number_parameters 202
_refine_ls_number_reflns 3303
_refine_ls_number_restraints 1
_refine_ls_restrained_S_all 1.087
_refine_ls_R_factor_all 0.0621
_refine_ls_R_factor_gt 0.0424
_refine_ls_shift/su_max 0.001
_refine_ls_shift/su_mean 0.000
_refine_ls_structure_factor_coef Fsqd
_refine_ls_weighting_details 'calc w=1/[\s^2^(Fo^2^)+(0.0541P)^2^+0.5108P] where P=(Fo^2^+2Fc^2^)/3'
_refine_ls_weighting_scheme calc
_refine_ls_wR_factor_gt 0.0941
_refine_ls_wR_factor_ref 0.1026
_reflns_number_gt 2633
_reflns_number_total 3303
_reflns_threshold_expression >2sigma(I)
_cod_data_source_file cn5b00030_si_002.cif
_cod_data_source_block sq027
_cod_depositor_comments 'Adding full bibliography for 4512949--4512951.cif.'
_cod_original_sg_symbol_H-M 'P 21'
_cod_database_code 4512950

loop_
_symmetry_equiv_pos_as_xyz
'x, y, z'
'-x, y+1/2, -z'

loop_
_atom_site_label
_atom_site_type_symbol
_atom_site_fract_x
_atom_site_fract_y
_atom_site_fract_z
_atom_site_U_iso_or_equiv
_atom_site_adp_type
_atom_site_occupancy
_atom_site_symmetry_multiplicity
_atom_site_calc_flag
_atom_site_refinement_flags
_atom_site_disorder_assembly
_atom_site_disorder_group
C1 C 0.809(3) 0.644(2) 0.3947(10) 0.109(6) Uani 1 1 d . . .
H1A H 0.7270 0.6373 0.3507 0.164 Uiso 1 1 calc R . .
H1B H 0.7065 0.6629 0.4300 0.164 Uiso 1 1 calc R . .
H1C H 0.8869 0.5370 0.4036 0.164 Uiso 1 1 calc R . .
C2 C 1.1361(9) 0.786(2) 0.4567(3) 0.0667(18) Uani 1 1 d . . .
H2A H 1.0561 0.7778 0.4978 0.100 Uiso 1 1 calc R . .
H2B H 1.2226 0.8905 0.4580 0.100 Uiso 1 1 calc R . .
H2C H 1.2339 0.6887 0.4539 0.100 Uiso 1 1 calc R . .
C3 C 0.8442(17) 0.9596(15) 0.3991(5) 0.053(3) Uani 1 1 d . . .
H3A H 0.7129 0.9561 0.3682 0.080 Uiso 1 1 calc R . .
H3B H 0.9381 1.0533 0.3866 0.080 Uiso 1 1 calc R . .
H3C H 0.8016 0.9760 0.4454 0.080 Uiso 1 1 calc R . .
C4 C 1.1069(12) 0.782(3) 0.3327(3) 0.080(3) Uani 1 1 d . . .
H4A H 1.1990 0.6792 0.3350 0.096 Uiso 1 1 calc R . .
H4B H 1.2058 0.8813 0.3333 0.096 Uiso 1 1 calc R . .
C5 C 0.9617(16) 0.7813(19) 0.2640(4) 0.102(4) Uani 1 1 d . A .
H5A H 1.0614 0.7903 0.2268 0.122 Uiso 1 1 calc R . .
H5B H 0.8891 0.6696 0.2597 0.122 Uiso 1 1 calc R . .
C6 C 0.6708(12) 0.9016(9) 0.1917(4) 0.0617(18) Uani 1 1 d . A .
C7 C 0.7488(12) 0.816(2) 0.1348(3) 0.069(2) Uani 1 1 d . . .
H7 H 0.8832 0.7557 0.1381 0.083 Uiso 1 1 calc R . .
C8 C 0.6220(17) 0.823(2) 0.0750(4) 0.083(4) Uani 1 1 d . A .
H8 H 0.6747 0.7720 0.0360 0.099 Uiso 1 1 calc R . .
C9 C 0.422(2) 0.9027(14) 0.0699(4) 0.099(4) Uani 1 1 d . . .
C10 C 0.3452(14) 0.9974(17) 0.1284(5) 0.098(3) Uani 1 1 d . A .
H10 H 0.2130 1.0604 0.1247 0.118 Uiso 1 1 calc R . .
C11 C 0.4730(12) 0.9913(10) 0.1887(4) 0.070(2) Uani 1 1 d . . .
H11 H 0.4267 1.0474 0.2276 0.084 Uiso 1 1 calc R A .
C12 C 0.0676(14) 0.8987(11) -0.0812(4) 0.076(2) Uani 1 1 d . . .
C13 C 0.1424(13) 0.788(3) -0.1377(5) 0.101(3) Uani 1 1 d . A .
H13 H 0.2566 0.7067 -0.1335 0.121 Uiso 1 1 calc R . .
C14 C 0.0117(17) 0.8259(16) -0.1991(5) 0.091(4) Uani 1 1 d . . .
H14 H 0.0713 0.7958 -0.2404 0.109 Uiso 1 1 calc R A .
C15 C -0.1971(17) 0.9040(10) -0.2034(4) 0.080(2) Uani 1 1 d . A .
H15 H -0.2870 0.9038 -0.2441 0.096 Uiso 1 1 calc R . .
C16 C -0.2637(15) 0.9797(13) -0.1460(5) 0.084(3) Uani 1 1 d . . .
H16 H -0.4007 1.0362 -0.1483 0.101 Uiso 1 1 calc R A .
C17 C -0.1412(13) 0.9778(12) -0.0850(4) 0.074(2) Uani 1 1 d . A .
H17 H -0.1960 1.0287 -0.0462 0.088 Uiso 1 1 calc R . .
N1 N 0.9724(7) 0.7886(16) 0.3946(2) 0.0550(12) Uani 1 1 d . . .
N2 N 0.342(3) 0.8751(15) -0.0029(7) 0.066(5) Uiso 0.56(3) 1 d P A 1
N3 N 0.147(3) 0.9326(17) -0.0077(8) 0.072(4) Uiso 0.56(3) 1 d P A 1
N31 N 0.215(3) 0.947(2) 0.0184(11) 0.062(6) Uiso 0.44(3) 1 d P A 2
N21 N 0.247(3) 0.8597(18) -0.0331(9) 0.054(6) Uiso 0.44(3) 1 d P A 2
O1 O 0.7961(8) 0.9086(7) 0.2534(3) 0.0699(14) Uani 1 1 d . . .
I1 I 0.36859(5) 0.29500(14) 0.403353(18) 0.06122(16) Uani 1 1 d . . .

loop_
_atom_site_aniso_label
_atom_site_aniso_U_11
_atom_site_aniso_U_22
_atom_site_aniso_U_33
_atom_site_aniso_U_23
_atom_site_aniso_U_13
_atom_site_aniso_U_12
C1 0.081(7) 0.053(8) 0.188(16) 0.009(7) -0.038(8) 0.003(7)
C2 0.063(3) 0.073(4) 0.062(3) -0.005(8) -0.010(3) -0.024(7)
C3 0.054(5) 0.047(7) 0.057(5) 0.000(4) -0.011(4) 0.017(4)
C4 0.074(4) 0.095(8) 0.069(4) 0.011(9) 0.002(3) -0.023(9)
C5 0.118(7) 0.117(8) 0.071(4) 0.002(7) 0.012(4) 0.095(8)
C6 0.072(4) 0.053(4) 0.059(4) 0.010(3) -0.007(3) -0.013(3)
C7 0.084(4) 0.070(7) 0.054(3) -0.008(5) 0.014(3) 0.010(6)
C8 0.127(7) 0.061(11) 0.061(4) -0.007(5) 0.007(4) -0.007(6)
C9 0.145(9) 0.095(7) 0.053(5) 0.018(5) -0.026(6) -0.063(7)
C10 0.058(5) 0.138(9) 0.094(8) 0.050(7) -0.023(5) -0.031(6)
C11 0.059(4) 0.075(5) 0.076(5) 0.014(4) 0.009(4) 0.008(4)
C12 0.084(6) 0.076(5) 0.067(5) 0.014(4) -0.014(4) -0.020(5)
C13 0.074(4) 0.117(8) 0.111(6) -0.038(14) 0.003(4) -0.018(11)
C14 0.120(6) 0.073(10) 0.083(5) -0.017(6) 0.029(5) -0.015(6)
C15 0.112(7) 0.066(5) 0.061(5) 0.003(4) -0.012(5) -0.014(5)
C16 0.072(6) 0.093(7) 0.087(7) -0.001(6) 0.006(5) 0.009(5)
C17 0.083(6) 0.074(5) 0.066(5) -0.008(4) 0.013(4) -0.006(4)
N1 0.056(2) 0.053(3) 0.055(2) 0.014(6) -0.0047(19) 0.020(6)
O1 0.069(3) 0.071(3) 0.068(3) -0.004(3) -0.012(3) 0.023(3)
I1 0.0580(2) 0.0569(2) 0.0683(3) 0.0004(5) 0.00063(15) -0.0005(4)

loop_
_atom_type_symbol
_atom_type_description
_atom_type_scat_dispersion_real
_atom_type_scat_dispersion_imag
_atom_type_scat_source
C C 0.0033 0.0016 'International Tables Vol C Tables 4.2.6.8 and 6.1.1.4'
H H 0.0000 0.0000 'International Tables Vol C Tables 4.2.6.8 and 6.1.1.4'
N N 0.0061 0.0033 'International Tables Vol C Tables 4.2.6.8 and 6.1.1.4'
O O 0.0106 0.0060 'International Tables Vol C Tables 4.2.6.8 and 6.1.1.4'
I I -0.4742 1.8119 'International Tables Vol C Tables 4.2.6.8 and 6.1.1.4'

loop_
_geom_angle_atom_site_label_1
_geom_angle_atom_site_label_2
_geom_angle_atom_site_label_3
_geom_angle
N1 C1 H1A 109.5
N1 C1 H1B 109.5
H1A C1 H1B 109.5
N1 C1 H1C 109.5
H1A C1 H1C 109.5
H1B C1 H1C 109.5
N1 C2 H2A 109.5
N1 C2 H2B 109.5
H2A C2 H2B 109.5
N1 C2 H2C 109.5
H2A C2 H2C 109.5
H2B C2 H2C 109.5
N1 C3 H3A 109.5
N1 C3 H3B 109.5
H3A C3 H3B 109.5
N1 C3 H3C 109.5
H3A C3 H3C 109.5
H3B C3 H3C 109.5
N1 C4 C5 113.2(6)
N1 C4 H4A 108.9
C5 C4 H4A 108.9
N1 C4 H4B 108.9
C5 C4 H4B 108.9
H4A C4 H4B 107.8
O1 C5 C4 118.5(11)
O1 C5 H5A 107.7
C4 C5 H5A 107.7
O1 C5 H5B 107.7
C4 C5 H5B 107.7
H5A C5 H5B 107.1
C11 C6 O1 116.1(7)
C11 C6 C7 122.7(7)
O1 C6 C7 121.2(6)
C8 C7 C6 117.6(9)
C8 C7 H7 121.2
C6 C7 H7 121.2
C9 C8 C7 122.2(10)
C9 C8 H8 118.9
C7 C8 H8 118.9
C8 C9 C10 119.9(8)
C8 C9 N2 103.6(12)
C10 C9 N2 136.3(12)
C8 C9 N31 143.6(12)
C10 C9 N31 96.4(12)
C11 C10 C9 118.0(10)
C11 C10 H10 121.0
C9 C10 H10 121.0
C10 C11 C6 119.4(9)
C10 C11 H11 120.3
C6 C11 H11 120.3
C17 C12 N21 140.8(10)
C17 C12 C13 121.9(7)
N21 C12 C13 96.4(10)
C17 C12 N3 101.8(10)
C13 C12 N3 135.5(11)
C14 C13 C12 109.1(15)
C14 C13 H13 125.5
C12 C13 H13 125.5
C15 C14 C13 126.1(9)
C15 C14 H14 117.0
C13 C14 H14 117.0
C16 C15 C14 117.1(8)
C16 C15 H15 121.4
C14 C15 H15 121.4
C15 C16 C17 123.3(9)
C15 C16 H16 118.3
C17 C16 H16 118.3
C16 C17 C12 119.1(8)
C16 C17 H17 120.4
C12 C17 H17 120.4
C4 N1 C1 111.5(14)
C4 N1 C2 106.8(4)
C1 N1 C2 112.5(11)
C4 N1 C3 112.0(12)
C1 N1 C3 108.5(6)
C2 N1 C3 105.5(10)
N3 N2 C9 105.2(13)
N2 N3 C12 104.3(13)
N21 N31 C9 103.7(14)
N31 N21 C12 105.4(14)
C6 O1 C5 116.2(6)

loop_
_geom_bond_atom_site_label_1
_geom_bond_atom_site_label_2
_geom_bond_distance
C1 N1 1.49(2)
C1 H1A 0.9600
C1 H1B 0.9600
C1 H1C 0.9600
C2 N1 1.508(6)
C2 H2A 0.9600
C2 H2B 0.9600
C2 H2C 0.9600
C3 N1 1.537(16)
C3 H3A 0.9600
C3 H3B 0.9600
C3 H3C 0.9600
C4 N1 1.493(8)
C4 C5 1.547(9)
C4 H4A 0.9700
C4 H4B 0.9700
C5 O1 1.406(9)
C5 H5A 0.9700
C5 H5B 0.9700
C6 C11 1.373(10)
C6 O1 1.375(8)
C6 C7 1.396(11)
C7 C8 1.350(11)
C7 H7 0.9300
C8 C9 1.348(15)
C8 H8 0.9300
C9 C10 1.451(16)
C9 N2 1.483(18)
C9 N31 1.58(2)
C10 C11 1.361(11)
C10 H10 0.9300
C11 H11 0.9300
C12 C17 1.392(11)
C12 N21 1.414(19)
C12 C13 1.487(18)
C12 N3 1.501(19)
C13 C14 1.416(14)
C13 H13 0.9300
C14 C15 1.389(13)
C14 H14 0.9300
C15 C16 1.343(12)
C15 H15 0.9300
C16 C17 1.355(11)
C16 H16 0.9300
C17 H17 0.9300
N2 N3 1.25(3)
N31 N21 1.24(3)

loop_
_geom_torsion_atom_site_label_1
_geom_torsion_atom_site_label_2
_geom_torsion_atom_site_label_3
_geom_torsion_atom_site_label_4
_geom_torsion
N1 C4 C5 O1 51(2)
C11 C6 C7 C8 0.1(16)
O1 C6 C7 C8 -176.2(10)
C6 C7 C8 C9 -3.2(19)
C7 C8 C9 C10 5.7(18)
C7 C8 C9 N2 -178.5(12)
C7 C8 C9 N31 -179.1(14)
C8 C9 C10 C11 -5.1(14)
N2 C9 C10 C11 -179.1(10)
N31 C9 C10 C11 177.8(9)
C9 C10 C11 C6 2.1(13)
O1 C6 C11 C10 176.8(7)
C7 C6 C11 C10 0.3(13)
C17 C12 C13 C14 19.6(18)
N21 C12 C13 C14 -169.2(13)
N3 C12 C13 C14 -173.5(11)
C12 C13 C14 C15 -21(2)
C13 C14 C15 C16 13(2)
C14 C15 C16 C17 -2.3(14)
C15 C16 C17 C12 2.1(14)
N21 C12 C17 C16 -177.9(12)
C13 C12 C17 C16 -11.9(15)
N3 C12 C17 C16 177.5(9)
C5 C4 N1 C1 56(2)
C5 C4 N1 C2 179.2(15)
C5 C4 N1 C3 -66(2)
C8 C9 N2 N3 173.8(11)
C10 C9 N2 N3 -11.5(16)
C9 N2 N3 C12 -178.4(8)
C17 C12 N3 N2 -175.2(10)
C13 C12 N3 N2 16.1(19)
C8 C9 N31 N21 11(2)
C10 C9 N31 N21 -173.7(11)
C9 N31 N21 C12 -178.9(9)
C17 C12 N21 N31 -13.7(19)
C13 C12 N21 N31 178.1(13)
N3 C12 N21 N31 -6.6(12)
C11 C6 O1 C5 162.3(9)
C7 C6 O1 C5 -21.1(12)
C4 C5 O1 C6 -179.6(10)
